data_2015699
loop_
_publ_author_name
'Ivashkevich, Ludmila S.'
'Lyakhov, Alexander S.'
'Gaponik, Pavel N.'
'Degtyarik, Michail M.'
'Ivashkevich, Oleg A.'
'Tiutiunnikov, Sergey I.'
'Efimov, Vadim V.'

_publ_section_title
;An X-ray powder investigation of
 <i>catena</i>-poly[copper(II)-di-\m-chloro-\k^4^1:2<i>Cl</i>-\m-1,5-dimethyl-1<i>H</i>-tetrazole-\k^2^<i>N</i>^3^:<i>N</i>^4^]
;
_journal_coeditor_code LN3024
_journal_issue 12
_journal_name_full 'Acta Crystallographica Section C'
_journal_page_first m607
_journal_page_last m609
_journal_paper_doi 10.1107/S0108270106043125
_journal_volume 62
_journal_year 2006
_chemical_formula_iupac '[Cu Cl2 (C3 H6 N4)]'
_chemical_formula_moiety 'C3 H6 Cl2 Cu N4'
_chemical_formula_structural '[Cu Cl2 (C3 H6 N4)]'
_chemical_formula_sum 'C3 H6 Cl2 Cu N4'
_chemical_formula_weight 232.57
_chemical_name_systematic
;
catena-poly[[di-\m-chloro-\k^2^1:2-\m-1,5-dimethyl-1H-tetrazole-
\k^2^N^3^:N^4^]copper(II)]
;
_space_group_IT_number 2
_symmetry_cell_setting triclinic
_symmetry_space_group_name_Hall '-P 1'
_symmetry_space_group_name_H-M 'P -1'
_cell_angle_alpha 109.167(2)
_cell_angle_beta 105.528(3)
_cell_angle_gamma 103.121(3)
_cell_formula_units_Z 2
_cell_length_a 6.8117(4)
_cell_length_b 7.4177(4)
_cell_length_c 8.6722(4)
_cell_measurement_temperature 295
_cell_volume 374.15(4)
_computing_cell_refinement 'FULLPROF (Rodr\'iguez-Carvajal, 2001)'
_computing_data_collection 'local program'
_computing_data_reduction 'local program'
_computing_molecular_graphics
;
ORTEP-3 for Windows (Farrugia, 1997) and PLATON (Spek, 2003)
;
_computing_publication_material 'FULLPROF and PLATON'
_computing_structure_refinement FULLPROF
_computing_structure_solution 'EXPO (Altomare <i>et al.</i>,  1999)'
_diffrn_ambient_temperature 293
_diffrn_measurement_device_type 'Carl Zeiss HZG-4A'
_diffrn_measurement_method \q/2\q
_diffrn_radiation_monochromator 'Fe filtered'
_diffrn_radiation_type 'Co K\a'
_diffrn_radiation_wavelength 1.79021
_exptl_absorpt_coefficient_mu 60.230
_exptl_crystal_density_diffrn 2.064
_exptl_crystal_density_method 'not measured'
_exptl_crystal_F_000 230
_refine_ls_goodness_of_fit_all 0.76
_refine_ls_hydrogen_treatment constr
_refine_ls_matrix_type fullcycle
_refine_ls_number_constraints 0
_refine_ls_number_parameters 52
_refine_ls_number_restraints 16
_refine_ls_shift/su_max 0.05
_refine_ls_structure_factor_coef Inet
_refine_ls_weighting_scheme sigma
_cod_data_source_file ln3024.cif
_cod_data_source_block I
_cod_depositor_comments
;
The following automatic conversions were performed:
'_symmetry_cell_setting' value 'Triclinic' changed to 'triclinic'
according to '/home/saulius/struct/CIF-dictionaries/cif_core.dic'
dictionary named 'cif_core.dic' version 2.4.1 from
2010-06-29.

'_geom_angle_publ_flag' value 'Yes' changed to 'yes'
according to '/home/saulius/struct/CIF-dictionaries/cif_core.dic'
dictionary named 'cif_core.dic' version 2.4.1 from 2010-06-29 (2 times).

Automatic conversion script
Id: cif_fix_enum 1527 2010-12-29 10:47:43Z saulius 

The following automatic conversions were performed:

'_symmetry_cell_setting' value 'Triclinic' changed to 'triclinic'
according to /home/saulius/struct/CIF-dictionaries/cif_core.dic
dictionary named 'cif_core.dic' version 2.4.1 from
2010-06-29.

'_geom_angle_publ_flag' value 'Yes' changed to 'yes'
according to /home/saulius/struct/CIF-dictionaries/cif_core.dic
dictionary named 'cif_core.dic' version 2.4.1 from 2010-06-29 (2
times).

Automatic conversion script
Id: cif_fix_values 1715 2011-07-08 13:25:40Z adriana 
;
_cod_database_code 2015699

loop_
_symmetry_equiv_pos_site_id
_symmetry_equiv_pos_as_xyz
1 x,y,z
2 -x,-y,-z

loop_
_atom_site_type_symbol
_atom_site_label
_atom_site_fract_x
_atom_site_fract_y
_atom_site_fract_z
_atom_site_U_iso_or_equiv
_atom_site_thermal_displace_type
_atom_site_occupancy
Cu Cu1 0.00000 1.00000 0.00000 0.0100(10) Uiso 1.00
Cu Cu2 0.50000 1.00000 0.00000 0.0090(10) Uiso 1.00
Cl Cl1 0.5848(8) 0.7261(6) -0.1161(6) 0.022(2) Uiso 1.00
Cl Cl2 -0.0624(7) 1.1695(6) 0.2365(6) 0.027(2) Uiso 1.00
N N1 0.2835(6) 0.7441(13) 0.3294(10) 0.033(2) Uiso 1.00
N N2 0.4575(6) 0.8019(17) 0.2868(11) 0.033(2) Uiso 1.00
N N3 0.4033(6) 0.8720(18) 0.1694(13) 0.033(2) Uiso 1.00
N N4 0.1911(5) 0.8496(18) 0.1370(9) 0.033(2) Uiso 1.00
C C5 0.1267(2) 0.8053(5) 0.2549(4) 0.033(2) Uiso 1.00
C C6 -0.0950(8) 0.7326(18) 0.2506(17) 0.033(2) Uiso 1.00
H H6A -0.0895 0.7140 0.3560 0.050 Uiso 1.00
H H6B -0.1772 0.6054 0.1502 0.050 Uiso 1.00
H H6C -0.1633 0.8309 0.2430 0.050 Uiso 1.00
C C7 0.305(3) 0.6519(19) 0.4562(14) 0.033(2) Uiso 1.00
H H7A 0.4404 0.6278 0.4804 0.050 Uiso 1.00
H H7B 0.1873 0.5252 0.4080 0.050 Uiso 1.00
H H7C 0.3018 0.7423 0.5633 0.050 Uiso 1.00

loop_
_atom_type_symbol
_atom_type_description
_atom_type_scat_dispersion_real
_atom_type_scat_dispersion_imag
_atom_type_scat_source
C C 0.0033 0.0016 'International Tables Vol C Tables 4.2.6.8 and 6.1.1.4'
H H 0.0000 0.0000 'International Tables Vol C Tables 4.2.6.8 and 6.1.1.4'
N N 0.0061 0.0033 'International Tables Vol C Tables 4.2.6.8 and 6.1.1.4'
Cl Cl 0.1484 0.1585 'International Tables Vol C Tables 4.2.6.8 and 6.1.1.4'
Cu Cu 0.3201 1.2651 'International Tables Vol C Tables 4.2.6.8 and 6.1.1.4'

loop_
_geom_angle_atom_site_label_1
_geom_angle_atom_site_label_2
_geom_angle_atom_site_label_3
_geom_angle_site_symmetry_1
_geom_angle_site_symmetry_3
_geom_angle
_geom_angle_publ_flag
N1 N2 N3 . . 108.3(6) no
N1 C5 N4 . . 102.4(5) no
N2 N3 N4 . . 105.2(9) no
N2 N1 C5 . . 109.4(8) no
N3 N4 C5 . . 111.8(8) no
N2 N1 C7 . . 117.9(10) no
C5 N1 C7 . . 132.3(9) no
N1 C5 C6 . . 121.6(7) no
N4 C5 C6 . . 129.0(6) no
Cl2 Cu1 N4 . . 93.6(2) yes
Cl1 Cu1 Cl2 1_455 . 86.14(16) yes
Cl2 Cu1 Cl2 . 2_575 180.00 no
Cl2 Cu1 N4 . 2_575 86.4(2) no
Cl1 Cu1 Cl2 2_675 . 93.86(16) no
Cl1 Cu1 N4 1_455 . 99.7(3) yes
Cl2 Cu1 N4 2_575 . 86.4(2) no
N4 Cu1 N4 . 2_575 180.00 no
Cl1 Cu1 N4 2_675 . 80.3(3) no
Cl1 Cu1 Cl2 1_455 2_575 93.86(16) no
Cl1 Cu1 N4 1_455 2_575 80.3(3) no
Cl1 Cu1 Cl1 1_455 2_675 180.00 no
Cl2 Cu1 N4 2_575 2_575 93.6(2) no
Cl1 Cu1 Cl2 2_675 2_575 86.14(16) no
Cl1 Cu1 N4 2_675 2_575 99.7(3) no
Cl1 Cu2 N3 . . 88.2(3) yes
Cl1 Cu2 Cl2 . 1_655 84.71(17) yes
Cl1 Cu2 Cl2 . 2_575 95.29(17) no
Cl1 Cu2 Cl1 . 2_675 180.00 no
Cl1 Cu2 N3 . 2_675 91.8(3) no
Cl2 Cu2 N3 1_655 . 90.9(2) yes
Cl2 Cu2 N3 2_575 . 89.1(2) no
Cl1 Cu2 N3 2_675 . 91.8(3) no
N3 Cu2 N3 . 2_675 180.00 no
Cl2 Cu2 Cl2 1_655 2_575 180.00 no
Cl1 Cu2 Cl2 2_675 1_655 95.29(17) no
Cl2 Cu2 N3 1_655 2_675 89.1(2) no
Cl1 Cu2 Cl2 2_675 2_575 84.71(17) no
Cl2 Cu2 N3 2_575 2_675 90.9(2) no
Cl1 Cu2 N3 2_675 2_675 88.2(3) no
Cu1 Cl1 Cu2 1_655 . 85.17(15) yes
Cu1 Cl2 Cu2 . 1_455 83.69(14) yes
Cu2 N3 N2 . . 147.4(5) no
Cu2 N3 N4 . . 107.4(8) no
Cu1 N4 N3 . . 126.8(9) no
Cu1 N4 C5 . . 115.6(4) no
C5 C6 H6A . . 109.00 no
C5 C6 H6B . . 110.00 no
C5 C6 H6C . . 109.00 no
H6A C6 H6B . . 109.00 no
H6A C6 H6C . . 109.00 no
H6B C6 H6C . . 109.00 no
N1 C7 H7A . . 109.00 no
N1 C7 H7B . . 110.00 no
N1 C7 H7C . . 110.00 no
H7A C7 H7B . . 109.00 no
H7A C7 H7C . . 109.00 no
H7B C7 H7C . . 110.00 no

loop_
_geom_bond_atom_site_label_1
_geom_bond_atom_site_label_2
_geom_bond_site_symmetry_2
_geom_bond_distance
_geom_bond_publ_flag
N1 N2 . 1.354(10) yes
N1 C5 . 1.344(8) yes
N1 C7 . 1.467(16) no
N2 N3 . 1.295(16) yes
N3 N4 . 1.356(8) yes
N4 C5 . 1.320(10) yes
C5 C6 . 1.470(9) no
C6 H6A . 0.9600 no
C6 H6B . 0.9600 no
C6 H6C . 0.9600 no
C7 H7A . 0.9600 no
C7 H7B . 0.9600 no
C7 H7C . 0.9600 no
Cu1 Cl2 . 2.233(5) yes
Cu1 N4 . 2.248(10) yes
Cu1 Cl1 1_455 2.768(5) yes
Cu1 Cl2 2_575 2.233(5) no
Cu1 N4 2_575 2.248(10) no
Cu1 Cl1 2_675 2.768(5) no
Cu2 Cl1 . 2.231(5) yes
Cu2 N3 . 2.155(12) yes
Cu2 Cl2 1_655 2.829(5) yes
Cu2 Cl2 2_575 2.829(5) no
Cu2 Cl1 2_675 2.231(5) no
Cu2 N3 2_675 2.155(12) no

loop_
_geom_hbond_atom_site_label_D
_geom_hbond_atom_site_label_H
_geom_hbond_atom_site_label_A
_geom_hbond_site_symmetry_A
_geom_hbond_distance_DH
_geom_hbond_distance_HA
_geom_hbond_distance_DA
_geom_hbond_angle_DHA
_geom_hbond_publ_flag
C6 H6C Cl2 . 0.96 2.4700 3.243(15) 137 yes
C7 H7B Cl2 1_545 0.96 2.4700 3.406(15) 165 yes
C7 H7C Cl2 2_576 0.9600 2.7100 3.553(18) 147 yes
